data_7241123
loop_
_publ_author_name
'Qiu, Sheng-En'
'Yang, Shi-Yao'

_publ_section_title
;
 Reversible photo/thermal solid-state transformation of a coordination
 polymer
;
_journal_name_full CrystEngComm
_journal_paper_doi 10.1039/D0CE00905A
_journal_year 2020
_chemical_formula_moiety 'C28 H20 N2 O6 Zn'
_chemical_formula_sum 'C28 H20 N2 O6 Zn'
_chemical_formula_weight 545.83
_space_group_crystal_system triclinic
_space_group_IT_number 2
_space_group_name_Hall '-P 1'
_space_group_name_H-M_alt 'P -1'
_atom_sites_solution_hydrogens geom
_audit_creation_method SHELXL-2014/7
_audit_update_record
;
2020-05-10 deposited with the CCDC.	2020-08-17 downloaded from the CCDC.
;
_cell_angle_alpha 91.048(5)
_cell_angle_beta 64.180(4)
_cell_angle_gamma 85.038(4)
_cell_formula_units_Z 2
_cell_length_a 9.4489(4)
_cell_length_b 10.9319(4)
_cell_length_c 12.4569(7)
_cell_measurement_reflns_used 10018
_cell_measurement_temperature 100(2)
_cell_measurement_theta_max 71.8400
_cell_measurement_theta_min 4.9320
_cell_volume 1151.68(10)
_computing_structure_refinement 'SHELXL-2014/7 (Sheldrick, 2014)'
_diffrn_ambient_environment N~2~
_diffrn_ambient_temperature 100.00(10)
_diffrn_detector 'CCD plate'
_diffrn_detector_area_resol_mean 10.0000
_diffrn_detector_type HyPix
_diffrn_measured_fraction_theta_full 0.993
_diffrn_measured_fraction_theta_max 0.948
_diffrn_measurement_device 'four-circle diffractometer'
_diffrn_measurement_device_type 'XtaLAB Synergy, Dualflex, HyPix'
_diffrn_radiation_monochromator mirror
_diffrn_radiation_probe x-ray
_diffrn_radiation_type 'Cu K\a'
_diffrn_radiation_wavelength 1.54184
_diffrn_reflns_av_R_equivalents 0.0597
_diffrn_reflns_av_sigmaI/netI 0.0643
_diffrn_reflns_Laue_measured_fraction_full 0.993
_diffrn_reflns_Laue_measured_fraction_max 0.948
_diffrn_reflns_limit_h_max 11
_diffrn_reflns_limit_h_min -11
_diffrn_reflns_limit_k_max 13
_diffrn_reflns_limit_k_min -13
_diffrn_reflns_limit_l_max 15
_diffrn_reflns_limit_l_min -14
_diffrn_reflns_number 25209
_diffrn_reflns_point_group_measured_fraction_full 0.993
_diffrn_reflns_point_group_measured_fraction_max 0.948
_diffrn_reflns_theta_full 67.700
_diffrn_reflns_theta_max 72.956
_diffrn_reflns_theta_min 3.950
_diffrn_source 'micro-focus sealed X-ray tube'
_diffrn_source_type 'PhotonJet (Cu) X-ray Source'
_exptl_absorpt_coefficient_mu 1.909
_exptl_absorpt_correction_T_max 1.00000
_exptl_absorpt_correction_T_min 0.89379
_exptl_absorpt_correction_type multi-scan
_exptl_absorpt_process_details
;
CrysAlisPro 1.171.39.46 (Rigaku Oxford Diffraction, 2018)
Empirical absorption correction using spherical harmonics,
 implemented in SCALE3 ABSPACK scaling algorithm.
;
_exptl_crystal_colour pale-yellow
_exptl_crystal_density_diffrn 1.574
_exptl_crystal_density_meas ?
_exptl_crystal_density_method 'not measured'
_exptl_crystal_description block
_exptl_crystal_F_000 560
_exptl_crystal_size_max 0.180
_exptl_crystal_size_mid 0.170
_exptl_crystal_size_min 0.140
_refine_diff_density_max 1.409
_refine_diff_density_min -0.638
_refine_diff_density_rms 0.103
_refine_ls_extinction_method none
_refine_ls_goodness_of_fit_ref 1.006
_refine_ls_hydrogen_treatment constr
_refine_ls_matrix_type full
_refine_ls_number_parameters 420
_refine_ls_number_reflns 4362
_refine_ls_number_restraints 684
_refine_ls_restrained_S_all 0.940
_refine_ls_R_factor_all 0.0617
_refine_ls_R_factor_gt 0.0568
_refine_ls_shift/su_max 0.000
_refine_ls_shift/su_mean 0.000
_refine_ls_structure_factor_coef Fsqd
_refine_ls_weighting_details 'w=1/[\s^2^(Fo^2^)+(0.1144P)^2^+0.8799P] where P=(Fo^2^+2Fc^2^)/3'
_refine_ls_weighting_scheme calc
_refine_ls_wR_factor_gt 0.1523
_refine_ls_wR_factor_ref 0.1586
_reflns_Friedel_coverage 0.000
_reflns_number_gt 3917
_reflns_number_total 4362
_reflns_threshold_expression 'I > 2\s(I)'
_cod_data_source_file d0ce00905a1.cif
_cod_data_source_block 4h
_cod_depositor_comments
;
The following automatic conversions were performed:

data item '_exptl_crystal_density_meas' value 'not measured' was
changed to '?' -- the value is perceived as not measured.

Automatic conversion script
Id: cif_fix_values 7556 2019-12-06 15:28:31Z antanas 
;
_cod_database_code 7241123
_shelx_shelxl_version_number 2014/7
_shelx_space_group_comment
;
The symmetry employed for this shelxl refinement is uniquely defined
by the following loop, which should always be used as a source of
symmetry information in preference to the above space-group names.
They are only intended as comments.
;
_shelx_estimated_absorpt_t_min 0.725
_shelx_estimated_absorpt_t_max 0.776
_oxdiff_exptl_absorpt_empirical_full_min 0.744
_oxdiff_exptl_absorpt_empirical_full_max 1.299
_oxdiff_exptl_absorpt_empirical_details
;
Empirical correction (ABSPACK) includes:
- Absorption correction using spherical harmonics
- Frame scaling
;

loop_
_space_group_symop_operation_xyz
'x, y, z'
'-x, -y, -z'

loop_
_atom_site_label
_atom_site_type_symbol
_atom_site_fract_x
_atom_site_fract_y
_atom_site_fract_z
_atom_site_U_iso_or_equiv
_atom_site_adp_type
_atom_site_occupancy
_atom_site_site_symmetry_order
_atom_site_calc_flag
_atom_site_refinement_flags_posn
_atom_site_refinement_flags_adp
_atom_site_refinement_flags_occupancy
_atom_site_disorder_assembly
_atom_site_disorder_group
Zn1 Zn 0.60431(4) 0.60170(3) 0.72987(3) 0.03586(18) Uani 1 1 d . U . . .
O1 O 0.4092(2) 0.5745(2) 0.8734(2) 0.0428(5) Uani 1 1 d . U . . .
O2 O 0.3605(2) 0.5191(2) 0.7223(2) 0.0482(5) Uani 1 1 d . U . . .
O3 O 0.1018(3) 0.4298(2) 0.7615(2) 0.0465(5) Uani 1 1 d . U . . .
H3A H 0.1937 0.4490 0.7210 0.070 Uiso 1 1 calc R U . . .
C1 C 0.3178(3) 0.5381(3) 0.8326(3) 0.0407(7) Uani 1 1 d . U . . .
C2 C 0.1529(3) 0.5185(3) 0.9195(3) 0.0376(6) Uani 1 1 d . U . . .
C3 C 0.0535(3) 0.4653(3) 0.8786(3) 0.0383(6) Uani 1 1 d . U . . .
C4 C 0.0983(3) 0.5523(3) 1.0403(3) 0.0379(6) Uani 1 1 d . U . . .
H4A H 0.1663 0.5880 1.0672 0.045 Uiso 1 1 calc R U . . .
N1 N 0.7348(3) 0.4415(2) 0.6420(2) 0.0374(5) Uani 1 1 d . U . . .
C9 C 0.6952(4) 0.3666(3) 0.5755(3) 0.0436(7) Uani 1 1 d . U . . .
H9A H 0.6046 0.3914 0.5634 0.052 Uiso 1 1 calc R U . . .
C10 C 0.7810(4) 0.2541(3) 0.5235(3) 0.0440(7) Uani 1 1 d . U . . .
H10A H 0.7479 0.2030 0.4781 0.053 Uiso 1 1 calc R U . . .
C11 C 0.9163(3) 0.2166(3) 0.5383(3) 0.0388(6) Uani 1 1 d . U . . .
C12 C 0.9585(3) 0.2964(3) 0.6042(3) 0.0406(6) Uani 1 1 d . U . . .
H12A H 1.0518 0.2761 0.6140 0.049 Uiso 1 1 calc R U . . .
C13 C 0.8658(4) 0.4048(3) 0.6555(3) 0.0405(6) Uani 1 1 d . U . . .
H13A H 0.8954 0.4565 0.7028 0.049 Uiso 1 1 calc R U . . .
C14 C 1.0196(3) 0.0978(3) 0.4869(3) 0.0398(6) Uani 1 1 d . U . . .
H14A H 1.1295 0.1168 0.4341 0.048 Uiso 1 1 calc R U . . .
C15 C 0.9733(3) -0.0017(3) 0.4208(3) 0.0403(6) Uani 1 1 d . U . . .
H15A H 0.8617 0.0185 0.4334 0.048 Uiso 1 1 calc R U . A 1
C16 C 1.0821(10) -0.0324(19) 0.2881(7) 0.0390(12) Uani 0.801(5) 1 d D U P B 1
C17 C 1.0260(6) -0.0673(6) 0.2091(4) 0.0374(10) Uani 0.801(5) 1 d D U P B 1
H17A H 0.9150 -0.0662 0.2367 0.045 Uiso 0.801(5) 1 calc R U P B 1
C18 C 1.1254(6) -0.1047(4) 0.0889(4) 0.0376(9) Uani 0.801(5) 1 d D U P B 1
C19 C 1.2882(6) -0.1022(4) 0.0493(4) 0.0390(10) Uani 0.801(5) 1 d D U P B 1
H19A H 1.3587 -0.1253 -0.0318 0.047 Uiso 0.801(5) 1 calc R U P B 1
C20 C 1.3467(6) -0.0664(8) 0.1279(6) 0.0436(11) Uani 0.801(5) 1 d D U P B 1
H20A H 1.4574 -0.0646 0.1002 0.052 Uiso 0.801(5) 1 calc R U P B 1
C21 C 1.2456(10) -0.033(2) 0.2470(9) 0.0412(11) Uani 0.801(5) 1 d D U P B 1
H21A H 1.2876 -0.0104 0.3005 0.049 Uiso 0.801(5) 1 calc R U P B 1
C22 C 1.0649(5) -0.1477(3) 0.0059(4) 0.0412(9) Uani 0.801(5) 1 d D U P B 1
H22A H 1.1358 -0.1560 -0.0768 0.049 Uiso 0.801(5) 1 calc R U P B 1
C23 C 0.9176(5) -0.1760(3) 0.0379(4) 0.0415(9) Uani 0.801(5) 1 d D U P B 1
H23A H 0.8464 -0.1619 0.1201 0.050 Uiso 0.801(5) 1 calc R U P B 1
C24 C 0.8539(6) -0.2260(3) -0.0390(4) 0.0386(8) Uani 0.801(5) 1 d D U P B 1
C25 C 0.9384(5) -0.2460(3) -0.1634(5) 0.0381(8) Uani 0.801(5) 1 d D U P B 1
H25A H 1.0432 -0.2240 -0.2035 0.046 Uiso 0.801(5) 1 calc R U P B 1
C26 C 0.8680(5) -0.2977(4) -0.2267(5) 0.0392(9) Uani 0.801(5) 1 d D U P B 1
H26A H 0.9266 -0.3094 -0.3111 0.047 Uiso 0.801(5) 1 calc R U P B 1
C27 C 0.7015(5) -0.2609(4) 0.0120(4) 0.0409(9) Uani 0.801(5) 1 d D U P B 1
H27A H 0.6389 -0.2483 0.0958 0.049 Uiso 0.801(5) 1 calc R U P B 1
C28 C 0.6405(5) -0.3129(4) -0.0567(4) 0.0395(9) Uani 0.801(5) 1 d D U P B 1
H28A H 0.5363 -0.3364 -0.0184 0.047 Uiso 0.801(5) 1 calc R U P B 1
N2 N 0.7210(6) -0.3327(6) -0.1764(4) 0.0369(10) Uani 0.801(5) 1 d D U P B 1
C16' C 1.080(4) -0.034(8) 0.300(3) 0.039(3) Uiso 0.199(5) 1 d D U P B 2
C17' C 1.000(3) -0.070(3) 0.2370(17) 0.036(3) Uiso 0.199(5) 1 d D U P B 2
H17B H 0.8880 -0.0692 0.2779 0.044 Uiso 0.199(5) 1 calc R U P B 2
C18' C 1.076(2) -0.106(2) 0.1161(16) 0.038(2) Uiso 0.199(5) 1 d D U P B 2
C19' C 1.238(2) -0.108(2) 0.0587(18) 0.038(3) Uiso 0.199(5) 1 d D U P B 2
H19B H 1.2925 -0.1345 -0.0235 0.045 Uiso 0.199(5) 1 calc R U P B 2
C20' C 1.324(3) -0.072(3) 0.116(3) 0.041(3) Uiso 0.199(5) 1 d D U P B 2
H20B H 1.4357 -0.0729 0.0745 0.049 Uiso 0.199(5) 1 calc R U P B 2
C21' C 1.245(4) -0.034(10) 0.238(3) 0.042(3) Uiso 0.199(5) 1 d D U P B 2
H21B H 1.3023 -0.0075 0.2791 0.050 Uiso 0.199(5) 1 calc R U P B 2
C22' C 0.985(2) -0.1480(16) 0.0543(14) 0.043(3) Uiso 0.199(5) 1 d D U P B 2
H22B H 0.8766 -0.1528 0.1055 0.052 Uiso 0.199(5) 1 calc R U P B 2
C23' C 1.0262(17) -0.1801(13) -0.0589(12) 0.041(2) Uiso 0.199(5) 1 d D U P B 2
H23B H 1.1310 -0.1709 -0.1158 0.049 Uiso 0.199(5) 1 calc R U P B 2
C24' C 0.919(2) -0.2289(15) -0.1016(17) 0.037(2) Uiso 0.199(5) 1 d D U P B 2
C25' C 0.9849(19) -0.2617(14) -0.2252(17) 0.038(3) Uiso 0.199(5) 1 d D U P B 2
H25B H 1.0905 -0.2478 -0.2766 0.046 Uiso 0.199(5) 1 calc R U P B 2
C26' C 0.8928(19) -0.3139(17) -0.2691(16) 0.035(3) Uiso 0.199(5) 1 d D U P B 2
H26B H 0.9397 -0.3438 -0.3505 0.042 Uiso 0.199(5) 1 calc R U P B 2
C27' C 0.761(2) -0.2380(15) -0.0329(15) 0.037(2) Uiso 0.199(5) 1 d D U P B 2
H27B H 0.7110 -0.2091 0.0488 0.044 Uiso 0.199(5) 1 calc R U P B 2
C28' C 0.678(2) -0.290(2) -0.0858(16) 0.040(3) Uiso 0.199(5) 1 d D U P B 2
H28B H 0.5711 -0.3030 -0.0365 0.048 Uiso 0.199(5) 1 calc R U P B 2
N2' N 0.738(2) -0.325(3) -0.2015(16) 0.037(3) Uiso 0.199(5) 1 d D U P B 2
O4 O 0.6230(3) 0.7118(3) 0.5981(3) 0.0398(7) Uani 0.702(4) 1 d . U P C 1
O5 O 0.4642(4) 0.8295(3) 0.7590(3) 0.0446(8) Uani 0.702(4) 1 d . U P C 1
O6 O 0.3830(4) 1.0533(3) 0.7425(3) 0.0446(8) Uani 0.702(4) 1 d . U P C 1
H6A H 0.3940 0.9903 0.7768 0.067 Uiso 0.702(4) 1 calc R U P C 1
C5 C 0.5361(5) 0.8111(4) 0.6475(4) 0.0364(9) Uani 0.702(4) 1 d . U P C 1
C6 C 0.5193(5) 0.9082(5) 0.5712(5) 0.0314(10) Uani 0.702(4) 1 d . U P C 1
C7 C 0.4417(5) 1.0250(6) 0.6228(4) 0.0324(10) Uani 0.702(4) 1 d . U P C 1
C8 C 0.5767(5) 0.8839(5) 0.4484(6) 0.0346(10) Uani 0.702(4) 1 d . U P C 1
H8A H 0.6286 0.8050 0.4131 0.041 Uiso 0.702(4) 1 calc R U P C 1
O4' O 0.6326(8) 0.6719(6) 0.4910(6) 0.0413(17) Uiso 0.298(4) 1 d . U P C 2
O5' O 0.5710(10) 0.7574(8) 0.6707(8) 0.0414(16) Uiso 0.298(4) 1 d . U P C 2
O6' O 0.6239(9) 0.8070(7) 0.3277(7) 0.0425(17) Uiso 0.298(4) 1 d . U P C 2
H6'A H 0.6396 0.7428 0.3588 0.064 Uiso 0.298(4) 1 calc R U P C 2
C5' C 0.5844(12) 0.7614(10) 0.5652(9) 0.0337(17) Uiso 0.298(4) 1 d . U P C 2
C6' C 0.5371(16) 0.8853(12) 0.5301(15) 0.031(2) Uiso 0.298(4) 1 d . U P C 2
C7' C 0.4744(15) 0.9801(15) 0.6159(13) 0.032(2) Uiso 0.298(4) 1 d . U P C 2
H7'A H 0.4581 0.9670 0.6955 0.039 Uiso 0.298(4) 1 calc R U P C 2
C8' C 0.5652(14) 0.9051(15) 0.4138(12) 0.031(2) Uiso 0.298(4) 1 d . U P C 2

loop_
_atom_site_aniso_label
_atom_site_aniso_U_11
_atom_site_aniso_U_22
_atom_site_aniso_U_33
_atom_site_aniso_U_23
_atom_site_aniso_U_13
_atom_site_aniso_U_12
Zn1 0.0310(2) 0.0360(3) 0.0397(3) 0.00017(17) -0.01530(18) -0.00035(16)
O1 0.0309(10) 0.0471(11) 0.0502(12) 0.0051(9) -0.0172(9) -0.0067(8)
O2 0.0322(11) 0.0604(14) 0.0460(13) 0.0010(10) -0.0123(10) -0.0017(9)
O3 0.0345(11) 0.0600(13) 0.0430(12) -0.0045(10) -0.0159(9) -0.0022(9)
C1 0.0330(14) 0.0380(14) 0.0498(17) 0.0054(12) -0.0176(13) 0.0000(11)
C2 0.0292(13) 0.0366(14) 0.0462(15) 0.0045(11) -0.0164(12) -0.0004(10)
C3 0.0337(14) 0.0366(14) 0.0433(15) 0.0003(12) -0.0167(12) 0.0018(11)
C4 0.0313(13) 0.0370(14) 0.0488(16) 0.0010(12) -0.0211(12) -0.0024(11)
N1 0.0320(11) 0.0375(12) 0.0414(13) -0.0017(10) -0.0160(10) 0.0011(9)
C9 0.0345(14) 0.0483(16) 0.0495(17) -0.0073(13) -0.0211(13) 0.0004(12)
C10 0.0367(15) 0.0455(16) 0.0507(17) -0.0080(13) -0.0211(13) -0.0010(12)
C11 0.0313(13) 0.0408(14) 0.0396(15) 0.0001(12) -0.0114(12) -0.0031(11)
C12 0.0348(14) 0.0400(15) 0.0480(16) -0.0015(12) -0.0202(13) 0.0006(11)
C13 0.0371(14) 0.0400(15) 0.0454(16) -0.0020(12) -0.0201(13) 0.0012(11)
C14 0.0290(13) 0.0423(15) 0.0457(16) -0.0066(12) -0.0148(12) -0.0022(11)
C15 0.0300(13) 0.0409(14) 0.0501(17) -0.0068(12) -0.0187(12) -0.0006(11)
C16 0.0369(17) 0.0367(18) 0.043(2) -0.001(3) -0.0186(16) 0.0003(13)
C17 0.037(2) 0.0347(17) 0.042(3) 0.002(2) -0.019(2) -0.0013(18)
C18 0.039(2) 0.0350(16) 0.0417(19) 0.0016(16) -0.0202(17) -0.0020(17)
C19 0.035(2) 0.0411(18) 0.0403(19) -0.0022(14) -0.0169(19) -0.0028(18)
C20 0.035(2) 0.048(2) 0.047(2) -0.0024(18) -0.0187(17) -0.0023(19)
C21 0.0402(18) 0.0439(19) 0.043(2) -0.005(3) -0.0223(17) -0.0024(14)
C22 0.043(2) 0.0402(18) 0.0403(19) -0.0006(15) -0.0180(17) -0.0037(15)
C23 0.0449(19) 0.0386(17) 0.0430(19) -0.0023(14) -0.0219(16) -0.0014(15)
C24 0.0390(19) 0.0347(16) 0.043(2) -0.0011(14) -0.0198(17) -0.0005(14)
C25 0.0372(17) 0.0374(17) 0.041(2) 0.0025(16) -0.0181(17) -0.0047(14)
C26 0.0395(19) 0.0367(18) 0.039(2) 0.0021(16) -0.0156(17) -0.0026(14)
C27 0.0382(19) 0.0409(18) 0.042(2) -0.0014(16) -0.0168(17) 0.0009(15)
C28 0.036(2) 0.040(2) 0.042(2) -0.0027(16) -0.0173(17) -0.0010(15)
N2 0.0369(17) 0.0342(17) 0.042(2) 0.001(2) -0.0202(17) -0.0034(14)
O4 0.0359(14) 0.0391(15) 0.0406(16) 0.0053(13) -0.0139(13) -0.0005(12)
O5 0.0421(16) 0.0517(18) 0.0374(16) 0.0047(13) -0.0162(13) 0.0026(13)
O6 0.0438(17) 0.0518(17) 0.0341(15) -0.0037(13) -0.0156(13) 0.0067(13)
C5 0.0297(17) 0.0395(19) 0.042(2) 0.0034(17) -0.0177(16) -0.0029(15)
C6 0.0239(17) 0.038(2) 0.033(2) 0.0005(19) -0.0135(17) -0.0043(16)
C7 0.0268(19) 0.036(3) 0.0337(19) -0.001(2) -0.0128(16) -0.0012(17)
C8 0.0265(18) 0.037(2) 0.039(3) 0.0026(19) -0.0136(19) 0.0003(15)

loop_
_atom_type_symbol
_atom_type_description
_atom_type_scat_dispersion_real
_atom_type_scat_dispersion_imag
_atom_type_scat_source
C C 0.0181 0.0091 'International Tables Vol C Tables 4.2.6.8 and 6.1.1.4'
H H 0.0000 0.0000 'International Tables Vol C Tables 4.2.6.8 and 6.1.1.4'
N N 0.0311 0.0180 'International Tables Vol C Tables 4.2.6.8 and 6.1.1.4'
O O 0.0492 0.0322 'International Tables Vol C Tables 4.2.6.8 and 6.1.1.4'
Zn Zn -1.5491 0.6778 'International Tables Vol C Tables 4.2.6.8 and 6.1.1.4'

loop_
_geom_angle_atom_site_label_1
_geom_angle_atom_site_label_2
_geom_angle_atom_site_label_3
_geom_angle
_geom_angle_site_symmetry_1
_geom_angle_site_symmetry_3
_geom_angle_publ_flag
O5' Zn1 O1 108.7(3) . . ?
O1 Zn1 O4 127.22(11) . . ?
O5' Zn1 N2' 90.5(10) . 1_566 ?
O1 Zn1 N2' 103.4(5) . 1_566 ?
O5' Zn1 N1 130.9(3) . . ?
O1 Zn1 N1 112.86(10) . . ?
O4 Zn1 N1 103.93(11) . . ?
N2' Zn1 N1 104.0(8) 1_566 . ?
O1 Zn1 N2 95.53(13) . 1_566 ?
O4 Zn1 N2 110.13(18) . 1_566 ?
N1 Zn1 N2 105.19(19) . 1_566 ?
C1 O1 Zn1 104.6(2) . . ?
C3 O3 H3A 109.5 . . ?
O2 C1 O1 122.3(3) . . ?
O2 C1 C2 119.6(3) . . ?
O1 C1 C2 118.1(3) . . ?
C4 C2 C3 120.1(3) . . ?
C4 C2 C1 120.2(3) . . ?
C3 C2 C1 119.7(3) . . ?
O3 C3 C4 118.6(3) . 2_567 ?
O3 C3 C2 122.3(3) . . ?
C4 C3 C2 119.1(3) 2_567 . ?
C3 C4 C2 120.7(3) 2_567 . ?
C3 C4 H4A 119.6 2_567 . ?
C2 C4 H4A 119.6 . . ?
C9 N1 C13 117.2(3) . . ?
C9 N1 Zn1 124.3(2) . . ?
C13 N1 Zn1 118.4(2) . . ?
N1 C9 C10 122.8(3) . . ?
N1 C9 H9A 118.6 . . ?
C10 C9 H9A 118.6 . . ?
C9 C10 C11 119.6(3) . . ?
C9 C10 H10A 120.2 . . ?
C11 C10 H10A 120.2 . . ?
C12 C11 C10 117.0(3) . . ?
C12 C11 C14 117.9(3) . . ?
C10 C11 C14 125.1(3) . . ?
C13 C12 C11 120.2(3) . . ?
C13 C12 H12A 119.9 . . ?
C11 C12 H12A 119.9 . . ?
N1 C13 C12 123.1(3) . . ?
N1 C13 H13A 118.4 . . ?
C12 C13 H13A 118.4 . . ?
C11 C14 C15 121.2(2) . . ?
C11 C14 C15 117.0(2) . 2_756 ?
C15 C14 C15 90.8(2) . 2_756 ?
C11 C14 H14A 108.8 . . ?
C15 C14 H14A 108.8 . . ?
C15 C14 H14A 108.8 2_756 . ?
C16' C15 C14 117(2) . . ?
C16 C15 C14 117.5(6) . . ?
C16' C15 C14 115(4) . 2_756 ?
C16 C15 C14 117.7(8) . 2_756 ?
C14 C15 C14 89.2(2) . 2_756 ?
C16 C15 H15A 110.3 . . ?
C14 C15 H15A 110.3 . . ?
C14 C15 H15A 110.3 2_756 . ?
C17 C16 C21 118.5(5) . . ?
C17 C16 C15 122.2(6) . . ?
C21 C16 C15 119.2(5) . . ?
C16 C17 C18 122.9(5) . . ?
C16 C17 H17A 118.5 . . ?
C18 C17 H17A 118.5 . . ?
C19 C18 C17 117.6(4) . . ?
C19 C18 C22 119.7(4) . . ?
C17 C18 C22 122.7(4) . . ?
C20 C19 C18 120.1(4) . . ?
C20 C19 H19A 119.9 . . ?
C18 C19 H19A 119.9 . . ?
C19 C20 C21 120.9(5) . . ?
C19 C20 H20A 119.6 . . ?
C21 C20 H20A 119.6 . . ?
C20 C21 C16 120.0(5) . . ?
C20 C21 H21A 120.0 . . ?
C16 C21 H21A 120.0 . . ?
C23 C22 C18 125.0(4) . . ?
C23 C22 H22A 117.5 . . ?
C18 C22 H22A 117.5 . . ?
C22 C23 C24 127.4(4) . . ?
C22 C23 H23A 116.3 . . ?
C24 C23 H23A 116.3 . . ?
C27 C24 C25 116.3(4) . . ?
C27 C24 C23 119.3(4) . . ?
C25 C24 C23 124.3(4) . . ?
C26 C25 C24 119.3(4) . . ?
C26 C25 H25A 120.3 . . ?
C24 C25 H25A 120.3 . . ?
N2 C26 C25 123.9(4) . . ?
N2 C26 H26A 118.1 . . ?
C25 C26 H26A 118.1 . . ?
C28 C27 C24 120.9(4) . . ?
C28 C27 H27A 119.5 . . ?
C24 C27 H27A 119.5 . . ?
N2 C28 C27 123.2(4) . . ?
N2 C28 H28A 118.4 . . ?
C27 C28 H28A 118.4 . . ?
C26 N2 C28 116.4(4) . . ?
C26 N2 Zn1 124.9(3) . 1_544 ?
C28 N2 Zn1 118.5(3) . 1_544 ?
C17' C16' C21' 118.5(19) . . ?
C17' C16' C15 111(2) . . ?
C21' C16' C15 131(2) . . ?
C16' C17' C18' 122.4(18) . . ?
C16' C17' H17B 118.8 . . ?
C18' C17' H17B 118.8 . . ?
C19' C18' C17' 117.9(15) . . ?
C19' C18' C22' 121.9(16) . . ?
C17' C18' C22' 120.2(16) . . ?
C20' C19' C18' 122.2(16) . . ?
C20' C19' H19B 118.9 . . ?
C18' C19' H19B 118.9 . . ?
C19' C20' C21' 119.0(19) . . ?
C19' C20' H20B 120.5 . . ?
C21' C20' H20B 120.5 . . ?
C20' C21' C16' 120(2) . . ?
C20' C21' H21B 120.0 . . ?
C16' C21' H21B 120.0 . . ?
C23' C22' C18' 132.1(17) . . ?
C23' C22' H22B 113.9 . . ?
C18' C22' H22B 113.9 . . ?
C22' C23' C24' 123.6(15) . . ?
C22' C23' H23B 118.2 . . ?
C24' C23' H23B 118.2 . . ?
C27' C24' C25' 118.9(12) . . ?
C27' C24' C23' 125.2(15) . . ?
C25' C24' C23' 115.7(14) . . ?
C26' C25' C24' 118.3(14) . . ?
C26' C25' H25B 120.8 . . ?
C24' C25' H25B 120.8 . . ?
N2' C26' C25' 122.8(16) . . ?
N2' C26' H26B 118.6 . . ?
C25' C26' H26B 118.6 . . ?
C24' C27' C28' 118.0(14) . . ?
C24' C27' H27B 121.0 . . ?
C28' C27' H27B 121.0 . . ?
N2' C28' C27' 124.1(16) . . ?
N2' C28' H28B 117.9 . . ?
C27' C28' H28B 117.9 . . ?
C28' N2' C26' 117.3(17) . . ?
C28' N2' Zn1 120.9(13) . 1_544 ?
C26' N2' Zn1 121.7(13) . 1_544 ?
C5 O4 Zn1 106.8(3) . . ?
C7 O6 H6A 109.5 . . ?
O5 C5 O4 122.0(4) . . ?
O5 C5 C6 119.0(4) . . ?
O4 C5 C6 119.0(4) . . ?
C8 C6 C7 119.5(4) . . ?
C8 C6 C5 120.4(5) . . ?
C7 C6 C5 120.1(5) . . ?
O6 C7 C8 118.0(6) . 2_676 ?
O6 C7 C6 121.8(5) . . ?
C8 C7 C6 120.3(4) 2_676 . ?
C6 C8 C7 120.2(4) . 2_676 ?
C6 C8 H8A 119.9 . . ?
C7 C8 H8A 119.9 2_676 . ?
C5' O5' Zn1 119.6(8) . . ?
C8' O6' H6'A 109.5 . . ?
O4' C5' O5' 124.3(11) . . ?
O4' C5' C6' 119.3(11) . . ?
O5' C5' C6' 116.4(11) . . ?
C7' C6' C8' 120.2(12) . . ?
C7' C6' C5' 118.0(14) . . ?
C8' C6' C5' 121.7(14) . . ?
C6' C7' C8' 119.6(13) . 2_676 ?
C6' C7' H7'A 120.2 . . ?
C8' C7' H7'A 120.2 2_676 . ?
C6' C8' C7' 120.2(12) . 2_676 ?
C6' C8' O6' 119.8(15) . . ?
C7' C8' O6' 119.9(14) 2_676 . ?

loop_
_geom_bond_atom_site_label_1
_geom_bond_atom_site_label_2
_geom_bond_distance
_geom_bond_site_symmetry_2
_geom_bond_publ_flag
Zn1 O5' 1.922(9) . ?
Zn1 O1 1.982(2) . ?
Zn1 O4 2.008(3) . ?
Zn1 N2' 2.01(2) 1_566 ?
Zn1 N1 2.041(2) . ?
Zn1 N2 2.079(4) 1_566 ?
O1 C1 1.264(4) . ?
O2 C1 1.259(4) . ?
O3 C3 1.362(4) . ?
O3 H3A 0.8400 . ?
C1 C2 1.498(4) . ?
C2 C4 1.391(4) . ?
C2 C3 1.408(4) . ?
C3 C4 1.381(4) 2_567 ?
C4 C3 1.381(4) 2_567 ?
C4 H4A 0.9500 . ?
N1 C9 1.340(4) . ?
N1 C13 1.349(4) . ?
C9 C10 1.389(4) . ?
C9 H9A 0.9500 . ?
C10 C11 1.398(4) . ?
C10 H10A 0.9500 . ?
C11 C12 1.383(4) . ?
C11 C14 1.502(4) . ?
C12 C13 1.374(4) . ?
C12 H12A 0.9500 . ?
C13 H13A 0.9500 . ?
C14 C15 1.554(4) . ?
C14 C15 1.591(5) 2_756 ?
C14 H14A 1.0000 . ?
C15 C16' 1.42(3) . ?
C15 C16 1.530(8) . ?
C15 C14 1.591(5) 2_756 ?
C15 H15A 1.0000 . ?
C16 C17 1.367(6) . ?
C16 C21 1.400(6) . ?
C17 C18 1.407(6) . ?
C17 H17A 0.9500 . ?
C18 C19 1.399(6) . ?
C18 C22 1.470(5) . ?
C19 C20 1.384(6) . ?
C19 H19A 0.9500 . ?
C20 C21 1.390(6) . ?
C20 H20A 0.9500 . ?
C21 H21A 0.9500 . ?
C22 C23 1.337(6) . ?
C22 H22A 0.9500 . ?
C23 C24 1.455(5) . ?
C23 H23A 0.9500 . ?
C24 C27 1.389(6) . ?
C24 C25 1.403(6) . ?
C25 C26 1.375(6) . ?
C25 H25A 0.9500 . ?
C26 N2 1.346(5) . ?
C26 H26A 0.9500 . ?
C27 C28 1.362(5) . ?
C27 H27A 0.9500 . ?
C28 N2 1.349(6) . ?
C28 H28A 0.9500 . ?
N2 Zn1 2.079(4) 1_544 ?
C16' C17' 1.371(16) . ?
C16' C21' 1.407(16) . ?
C17' C18' 1.390(16) . ?
C17' H17B 0.9500 . ?
C18' C19' 1.382(16) . ?
C18' C22' 1.471(16) . ?
C19' C20' 1.370(17) . ?
C19' H19B 0.9500 . ?
C20' C21' 1.404(17) . ?
C20' H20B 0.9500 . ?
C21' H21B 0.9500 . ?
C22' C23' 1.320(15) . ?
C22' H22B 0.9500 . ?
C23' C24' 1.466(15) . ?
C23' H23B 0.9500 . ?
C24' C27' 1.370(17) . ?
C24' C25' 1.413(16) . ?
C25' C26' 1.367(16) . ?
C25' H25B 0.9500 . ?
C26' N2' 1.352(16) . ?
C26' H26B 0.9500 . ?
C27' C28' 1.378(16) . ?
C27' H27B 0.9500 . ?
C28' N2' 1.331(16) . ?
C28' H28B 0.9500 . ?
N2' Zn1 2.01(2) 1_544 ?
O4 C5 1.269(6) . ?
O5 C5 1.255(5) . ?
O6 C7 1.363(5) . ?
O6 H6A 0.8400 . ?
C5 C6 1.482(7) . ?
C6 C8 1.393(7) . ?
C6 C7 1.407(7) . ?
C7 C8 1.395(7) 2_676 ?
C8 C7 1.395(7) 2_676 ?
C8 H8A 0.9500 . ?
O4' C5' 1.242(12) . ?
O5' C5' 1.266(14) . ?
O6' C8' 1.395(15) . ?
O6' H6'A 0.8400 . ?
C5' C6' 1.521(17) . ?
C6' C7' 1.367(18) . ?
C6' C8' 1.379(18) . ?
C7' C8' 1.381(18) 2_676 ?
C7' H7'A 0.9500 . ?
C8' C7' 1.381(18) 2_676 ?

loop_
_geom_hbond_atom_site_label_D
_geom_hbond_atom_site_label_H
_geom_hbond_atom_site_label_A
_geom_hbond_distance_DH
_geom_hbond_distance_HA
_geom_hbond_distance_DA
_geom_hbond_angle_DHA
_geom_hbond_site_symmetry_A
O3 H3A O2 0.84 1.82 2.560(3) 146.5 .
C9 H9A O2 0.95 2.56 3.173(4) 122.5 .
C13 H13A O3 0.95 2.36 3.073(4) 131.4 1_655
C13 H13A N2' 0.95 2.66 3.27(3) 122.2 1_566
C28 H28A O1 0.95 2.40 3.023(5) 122.7 1_544
C28' H28B O1 0.95 2.68 3.261(17) 120.0 1_544
O6 H6A O5 0.84 1.80 2.540(4) 146.2 .
O6' H6'A O4' 0.84 1.81 2.560(10) 147.8 .

loop_
_geom_torsion_atom_site_label_1
_geom_torsion_atom_site_label_2
_geom_torsion_atom_site_label_3
_geom_torsion_atom_site_label_4
_geom_torsion
_geom_torsion_site_symmetry_1
_geom_torsion_site_symmetry_2
_geom_torsion_site_symmetry_3
_geom_torsion_site_symmetry_4
_geom_torsion_publ_flag
Zn1 O1 C1 O2 4.2(3) . . . . ?
Zn1 O1 C1 C2 -175.3(2) . . . . ?
O2 C1 C2 C4 -172.7(3) . . . . ?
O1 C1 C2 C4 6.8(4) . . . . ?
O2 C1 C2 C3 7.5(4) . . . . ?
O1 C1 C2 C3 -173.0(3) . . . . ?
C4 C2 C3 O3 -179.5(3) . . . . ?
C1 C2 C3 O3 0.3(4) . . . . ?
C4 C2 C3 C4 0.2(5) . . . 2_567 ?
C1 C2 C3 C4 -180.0(3) . . . 2_567 ?
C3 C2 C4 C3 -0.2(5) . . . 2_567 ?
C1 C2 C4 C3 180.0(3) . . . 2_567 ?
C13 N1 C9 C10 1.3(5) . . . . ?
Zn1 N1 C9 C10 -175.5(2) . . . . ?
N1 C9 C10 C11 -1.1(5) . . . . ?
C9 C10 C11 C12 -0.8(5) . . . . ?
C9 C10 C11 C14 -179.9(3) . . . . ?
C10 C11 C12 C13 2.4(4) . . . . ?
C14 C11 C12 C13 -178.4(3) . . . . ?
C9 N1 C13 C12 0.4(5) . . . . ?
Zn1 N1 C13 C12 177.4(2) . . . . ?
C11 C12 C13 N1 -2.3(5) . . . . ?
C12 C11 C14 C15 174.8(3) . . . . ?
C10 C11 C14 C15 -6.1(5) . . . . ?
C12 C11 C14 C15 65.7(4) . . . 2_756 ?
C10 C11 C14 C15 -115.1(3) . . . 2_756 ?
C11 C14 C15 C16' 120(4) . . . . ?
C15 C14 C15 C16' -118(4) 2_756 . . . ?
C11 C14 C15 C16 116.2(8) . . . . ?
C15 C14 C15 C16 -121.2(8) 2_756 . . . ?
C11 C14 C15 C14 -122.6(3) . . . 2_756 ?
C15 C14 C15 C14 0.000(1) 2_756 . . 2_756 ?
C14 C15 C16 C17 -147.8(13) . . . . ?
C14 C15 C16 C17 107.3(15) 2_756 . . . ?
C14 C15 C16 C21 37(2) . . . . ?
C14 C15 C16 C21 -68(2) 2_756 . . . ?
C21 C16 C17 C18 1(3) . . . . ?
C15 C16 C17 C18 -175.1(10) . . . . ?
C16 C17 C18 C19 -1.8(13) . . . . ?
C16 C17 C18 C22 177.0(11) . . . . ?
C17 C18 C19 C20 1.3(8) . . . . ?
C22 C18 C19 C20 -177.5(5) . . . . ?
C18 C19 C20 C21 0.3(16) . . . . ?
C19 C20 C21 C16 -2(3) . . . . ?
C17 C16 C21 C20 1(3) . . . . ?
C15 C16 C21 C20 176.9(16) . . . . ?
C19 C18 C22 C23 166.8(4) . . . . ?
C17 C18 C22 C23 -12.0(7) . . . . ?
C18 C22 C23 C24 -175.9(4) . . . . ?
C22 C23 C24 C27 173.9(4) . . . . ?
C22 C23 C24 C25 -3.9(6) . . . . ?
C27 C24 C25 C26 0.0(5) . . . . ?
C23 C24 C25 C26 177.8(4) . . . . ?
C24 C25 C26 N2 -0.9(7) . . . . ?
C25 C24 C27 C28 0.8(6) . . . . ?
C23 C24 C27 C28 -177.2(4) . . . . ?
C24 C27 C28 N2 -0.7(7) . . . . ?
C25 C26 N2 C28 1.0(8) . . . . ?
C25 C26 N2 Zn1 174.9(4) . . . 1_544 ?
C27 C28 N2 C26 -0.2(8) . . . . ?
C27 C28 N2 Zn1 -174.5(4) . . . 1_544 ?
C14 C15 C16' C17' -150(4) . . . . ?
C14 C15 C16' C17' 107(5) 2_756 . . . ?
C14 C15 C16' C21' 29(12) . . . . ?
C14 C15 C16' C21' -73(11) 2_756 . . . ?
C21' C16' C17' C18' 1(11) . . . . ?
C15 C16' C17' C18' -180(4) . . . . ?
C16' C17' C18' C19' 1(6) . . . . ?
C16' C17' C18' C22' 178(5) . . . . ?
C17' C18' C19' C20' -1(4) . . . . ?
C22' C18' C19' C20' -178(3) . . . . ?
C18' C19' C20' C21' 1(7) . . . . ?
C19' C20' C21' C16' 1(12) . . . . ?
C17' C16' C21' C20' -2(14) . . . . ?
C15 C16' C21' C20' 179(7) . . . . ?
C19' C18' C22' C23' -8(4) . . . . ?
C17' C18' C22' C23' 175(2) . . . . ?
C18' C22' C23' C24' 174.9(19) . . . . ?
C22' C23' C24' C27' 6(3) . . . . ?
C22' C23' C24' C25' -178.2(16) . . . . ?
C27' C24' C25' C26' -7(3) . . . . ?
C23' C24' C25' C26' 176.6(15) . . . . ?
C24' C25' C26' N2' 6(3) . . . . ?
C25' C24' C27' C28' 6(3) . . . . ?
C23' C24' C27' C28' -177.6(16) . . . . ?
C24' C27' C28' N2' -5(3) . . . . ?
C27' C28' N2' C26' 4(4) . . . . ?
C27' C28' N2' Zn1 -179.1(17) . . . 1_544 ?
C25' C26' N2' C28' -5(4) . . . . ?
C25' C26' N2' Zn1 178.5(16) . . . 1_544 ?
Zn1 O4 C5 O5 3.5(5) . . . . ?
Zn1 O4 C5 C6 -176.7(3) . . . . ?
O5 C5 C6 C8 -170.0(4) . . . . ?
O4 C5 C6 C8 10.2(6) . . . . ?
O5 C5 C6 C7 8.5(6) . . . . ?
O4 C5 C6 C7 -171.3(4) . . . . ?
C8 C6 C7 O6 179.8(4) . . . . ?
C5 C6 C7 O6 1.3(6) . . . . ?
C8 C6 C7 C8 -0.4(7) . . . 2_676 ?
C5 C6 C7 C8 -178.9(4) . . . 2_676 ?
C7 C6 C8 C7 0.4(7) . . . 2_676 ?
C5 C6 C8 C7 178.9(4) . . . 2_676 ?
Zn1 O5' C5' O4' -7.1(14) . . . . ?
Zn1 O5' C5' C6' 172.9(7) . . . . ?
O4' C5' C6' C7' 175.6(11) . . . . ?
O5' C5' C6' C7' -4.4(16) . . . . ?
O4' C5' C6' C8' -8.4(17) . . . . ?
O5' C5' C6' C8' 171.6(11) . . . . ?
C8' C6' C7' C8' 2(2) . . . 2_676 ?
C5' C6' C7' C8' 178.0(10) . . . 2_676 ?
C7' C6' C8' C7' -2(2) . . . 2_676 ?
C5' C6' C8' C7' -177.8(10) . . . 2_676 ?
C7' C6' C8' O6' -177.7(11) . . . . ?
C5' C6' C8' O6' 6.4(18) . . . . ?
